data_7238219
loop_
_publ_author_name
'Nayak, Susanta K.'
'Sathishkumar, Ranganathan'
'Row, T. N. Guru'

_publ_section_title
;
 Directing role of functional groups in selective generation of
 C--H&#x22EF;\p interactions: In situ cryo-crystallographic studies on
 benzyl derivatives
;
_journal_issue 10
_journal_name_full CrystEngComm
_journal_page_first 3112
_journal_paper_doi 10.1039/c001190h
_journal_volume 12
_journal_year 2010
_chemical_compound_source 'see text'
_chemical_formula_moiety 'C7 H9 N'
_chemical_formula_sum 'C7 H9 N'
_chemical_formula_weight 107.15
_chemical_name_common Phenylmethanamine
_chemical_name_systematic
;
Phenylmethanamine
;
_space_group_IT_number 78
_space_group_name_Hall 'P 4cw'
_space_group_name_H-M_alt 'P 43'
_symmetry_cell_setting tetragonal
_symmetry_Int_Tables_number 78
_symmetry_space_group_name_Hall 'P 4cw'
_symmetry_space_group_name_H-M 'P 43'
_atom_sites_solution_hydrogens geom
_atom_sites_solution_primary direct
_atom_sites_solution_secondary difmap
_cell_angle_alpha 90
_cell_angle_beta 90
_cell_angle_gamma 90
_cell_formula_units_Z 4
_cell_length_a 10.623(3)
_cell_length_b 10.623(3)
_cell_length_c 5.5031(18)
_cell_measurement_reflns_used 450
_cell_measurement_temperature 150(2)
_cell_measurement_theta_max 27.98
_cell_measurement_theta_min 0.98
_cell_volume 621.0(3)
_computing_cell_refinement SMART
_computing_data_collection 'SMART (Bruker, 1998)'
_computing_data_reduction 'SAINT (Bruker, 1998)'
_computing_molecular_graphics 'Ortep-3 for Windows (Farrugia, 1997) and CAMERON (Watkin et al., 1993)'
_computing_publication_material 'PLATON (Spek, 2003)'
_computing_structure_refinement 'SHELXL-97 (Sheldrick, 1997)'
_computing_structure_solution 'SHELXTL V6.14 (Bruker, 2000)'
_diffrn_ambient_temperature 150(2)
_diffrn_measured_fraction_theta_full 1.000
_diffrn_measured_fraction_theta_max 1.000
_diffrn_measurement_device_type 'Bruker SMART CCD area detector'
_diffrn_measurement_method '\f and \w scans'
_diffrn_radiation_monochromator graphite
_diffrn_radiation_source 'fine-focus sealed tube'
_diffrn_radiation_type MoK\a
_diffrn_radiation_wavelength 0.71073
_diffrn_reflns_av_R_equivalents 0.0443
_diffrn_reflns_av_sigmaI/netI 0.0215
_diffrn_reflns_limit_h_max 12
_diffrn_reflns_limit_h_min -12
_diffrn_reflns_limit_k_max 12
_diffrn_reflns_limit_k_min -12
_diffrn_reflns_limit_l_max 6
_diffrn_reflns_limit_l_min -6
_diffrn_reflns_number 6292
_diffrn_reflns_reduction_process
;
;
_diffrn_reflns_theta_full 25.00
_diffrn_reflns_theta_max 25.67
_diffrn_reflns_theta_min 1.92
_exptl_absorpt_coefficient_mu 0.068
_exptl_absorpt_correction_T_max 0.9799
_exptl_absorpt_correction_T_min 0.9785
_exptl_absorpt_correction_type multi-scan
_exptl_absorpt_process_details 'SADABS, (Sheldrick, 1996)'
_exptl_crystal_colour colorless
_exptl_crystal_density_diffrn 1.146
_exptl_crystal_density_method 'not measured'
_exptl_crystal_description plate
_exptl_crystal_F_000 232
_exptl_crystal_size_max 0.32
_exptl_crystal_size_mid 0.30
_exptl_crystal_size_min 0.30
_refine_diff_density_max 0.124
_refine_diff_density_min -0.092
_refine_diff_density_rms 0.025
_refine_ls_abs_structure_details 'Flack H D (1983), 525 Friendelpairs'
_refine_ls_extinction_method none
_refine_ls_goodness_of_fit_ref 1.075
_refine_ls_hydrogen_treatment mixed
_refine_ls_matrix_type full
_refine_ls_number_parameters 81
_refine_ls_number_reflns 654
_refine_ls_number_restraints 1
_refine_ls_restrained_S_all 1.074
_refine_ls_R_factor_all 0.0449
_refine_ls_R_factor_gt 0.0331
_refine_ls_shift/su_max 0.000
_refine_ls_shift/su_mean 0.000
_refine_ls_structure_factor_coef Fsqd
_refine_ls_weighting_details 'calc w=1/[\s^2^(Fo^2^)+(0.0470P)^2^+0.0416P] where P=(Fo^2^+2Fc^2^)/3'
_refine_ls_weighting_scheme calc
_refine_ls_wR_factor_gt 0.0790
_refine_ls_wR_factor_ref 0.0837
_reflns_number_gt 564
_reflns_number_total 654
_reflns_threshold_expression I>2\s(I)
_cod_data_source_file c001190h.txt
_cod_data_source_block h
_cod_depositor_comments
;
The following automatic conversions were performed:

data item '_symmetry_cell_setting' value 'Tetragonal' was changed to
'tetragonal' in accordance with the
/home/saulius/struct/COD-crude-data/automatic-downloads/DataCite-retrospective/RSC/depositions/lib/dictionaries/cif_core.dic
dictionary named 'cif_core.dic' version 2.4.2 last updated on
2011-04-26.

Automatic conversion script
Id: cif_fix_values 6909 2019-04-08 15:41:33Z antanas 
;
_cod_database_code 7238219

loop_
_symmetry_equiv_pos_site_id
_symmetry_equiv_pos_as_xyz
1 x,y,z
2 -y,x,3/4+z
3 -x,-y,1/2+z
4 y,-x,1/4+z

loop_
_atom_site_label
_atom_site_type_symbol
_atom_site_fract_x
_atom_site_fract_y
_atom_site_fract_z
_atom_site_U_iso_or_equiv
_atom_site_adp_type
_atom_site_occupancy
_atom_site_symmetry_multiplicity
_atom_site_calc_flag
_atom_site_refinement_flags
N1 N -0.03586(18) 0.1845(2) 0.2131(4) 0.0472(5) Uani 1 1 d .
H1A H 0.033(3) 0.153(2) 0.300(6) 0.062(8) Uiso 1 1 d .
H1B H -0.072(2) 0.249(2) 0.296(6) 0.057(8) Uiso 1 1 d .
C6 C 0.1026(2) 0.42400(19) -0.2114(4) 0.0421(5) Uani 1 1 d .
H6 H 0.0453 0.4133 -0.3400 0.050 Uiso 1 1 calc R
C1 C 0.10174(18) 0.33956(18) -0.0184(4) 0.0358(5) Uani 1 1 d .
C4 C 0.2692(2) 0.5422(2) -0.0287(5) 0.0474(6) Uani 1 1 d .
H4 H 0.3250 0.6109 -0.0310 0.057 Uiso 1 1 calc R
C2 C 0.18715(18) 0.35792(19) 0.1689(4) 0.0394(5) Uani 1 1 d .
H2 H 0.1889 0.3014 0.3003 0.047 Uiso 1 1 calc R
C3 C 0.2696(2) 0.45852(19) 0.1645(4) 0.0455(6) Uani 1 1 d .
H3 H 0.3264 0.4703 0.2936 0.055 Uiso 1 1 calc R
C7 C 0.0100(2) 0.2307(2) -0.0202(4) 0.0435(5) Uani 1 1 d .
H7A H -0.0632 0.2559 -0.1171 0.052 Uiso 1 1 calc R
H7B H 0.0502 0.1602 -0.1048 0.052 Uiso 1 1 calc R
C5 C 0.1862(2) 0.5233(2) -0.2171(4) 0.0466(6) Uani 1 1 d .
H5 H 0.1865 0.5784 -0.3506 0.056 Uiso 1 1 calc R

loop_
_atom_site_aniso_label
_atom_site_aniso_U_11
_atom_site_aniso_U_22
_atom_site_aniso_U_33
_atom_site_aniso_U_23
_atom_site_aniso_U_13
_atom_site_aniso_U_12
N1 0.0411(11) 0.0447(11) 0.0557(13) 0.0033(10) 0.0007(11) -0.0002(9)
C6 0.0439(12) 0.0452(12) 0.0371(12) -0.0043(10) -0.0031(10) 0.0085(10)
C1 0.0353(10) 0.0379(11) 0.0344(10) -0.0060(9) 0.0020(9) 0.0082(8)
C4 0.0509(13) 0.0392(12) 0.0521(14) -0.0060(11) 0.0088(12) -0.0052(9)
C2 0.0419(11) 0.0420(12) 0.0344(11) 0.0018(10) 0.0008(10) 0.0039(9)
C3 0.0452(12) 0.0489(13) 0.0425(13) -0.0064(11) -0.0009(11) -0.0041(10)
C7 0.0416(12) 0.0447(12) 0.0442(13) -0.0052(11) -0.0023(10) 0.0008(9)
C5 0.0606(14) 0.0392(12) 0.0399(13) 0.0046(11) 0.0089(11) 0.0098(10)

loop_
_atom_type_symbol
_atom_type_description
_atom_type_scat_dispersion_real
_atom_type_scat_dispersion_imag
_atom_type_scat_source
Cl Cl 0.1484 0.1585 'International Tables Vol C Tables 4.2.6.8 and 6.1.1.4'
H H 0.0000 0.0000 'International Tables Vol C Tables 4.2.6.8 and 6.1.1.4'
C C 0.0033 0.0016 'International Tables Vol C Tables 4.2.6.8 and 6.1.1.4'

loop_
_geom_angle_atom_site_label_1
_geom_angle_atom_site_label_2
_geom_angle_atom_site_label_3
_geom_angle
C7 N1 H1A 107.9(17)
C7 N1 H1B 109.2(17)
H1A N1 H1B 111(3)
C5 C6 C1 121.0(2)
C5 C6 H6 119.5
C1 C6 H6 119.5
C2 C1 C6 118.22(18)
C2 C1 C7 122.26(18)
C6 C1 C7 119.52(19)
C5 C4 C3 119.1(2)
C5 C4 H4 120.4
C3 C4 H4 120.4
C3 C2 C1 120.7(2)
C3 C2 H2 119.7
C1 C2 H2 119.7
C2 C3 C4 120.5(2)
C2 C3 H3 119.8
C4 C3 H3 119.8
N1 C7 C1 117.87(18)
N1 C7 H7A 107.8
C1 C7 H7A 107.8
N1 C7 H7B 107.8
C1 C7 H7B 107.8
H7A C7 H7B 107.2
C4 C5 C6 120.5(2)
C4 C5 H5 119.8
C6 C5 H5 119.8

loop_
_geom_bond_atom_site_label_1
_geom_bond_atom_site_label_2
_geom_bond_distance
N1 C7 1.459(3)
N1 H1A 0.94(3)
N1 H1B 0.90(3)
C6 C5 1.379(3)
C6 C1 1.390(3)
C6 H6 0.9400
C1 C2 1.387(3)
C1 C7 1.512(3)
C4 C5 1.376(3)
C4 C3 1.386(3)
C4 H4 0.9400
C2 C3 1.382(3)
C2 H2 0.9400
C3 H3 0.9400
C7 H7A 0.9800
C7 H7B 0.9800
C5 H5 0.9400

loop_
_geom_torsion_atom_site_label_1
_geom_torsion_atom_site_label_2
_geom_torsion_atom_site_label_3
_geom_torsion_atom_site_label_4
_geom_torsion
C5 C6 C1 C2 0.1(3)
C5 C6 C1 C7 -179.12(19)
C6 C1 C2 C3 0.8(3)
C7 C1 C2 C3 -179.96(19)
C1 C2 C3 C4 -0.7(3)
C5 C4 C3 C2 -0.4(3)
C2 C1 C7 N1 31.4(3)
C6 C1 C7 N1 -149.4(2)
C3 C4 C5 C6 1.4(3)
C1 C6 C5 C4 -1.2(3)
